data_4322544
loop_
_publ_author_name
'Paul E. Jurek'
'Arthur E. Martell'

_publ_section_title
;
 Molecular Recognition of Activated and Unactivated Phosphate Diesters
;
_journal_name_full 'Inorganic Chemistry'
_journal_page_first 6003
_journal_page_last 6007
_journal_paper_doi 10.1021/ic990578d
_journal_volume 38
_journal_year 1999
_chemical_formula_sum 'C27 H19 Cl Cu N5 O8 P'
_chemical_formula_weight 671.43
_chemical_name_systematic
;
    
 ?
    
;
_space_group_IT_number 2
_symmetry_cell_setting triclinic
_symmetry_space_group_name_Hall '-P 1'
_symmetry_space_group_name_H-M 'P -1'
_atom_sites_solution_hydrogens geom
_atom_sites_solution_primary direct
_atom_sites_solution_secondary difmap
_audit_creation_method SHELXL-97
_cell_angle_alpha 96.87(5)
_cell_angle_beta 101.83(5)
_cell_angle_gamma 91.40(5)
_cell_formula_units_Z 2
_cell_length_a 8.067(5)
_cell_length_b 10.199(7)
_cell_length_c 16.806(11)
_cell_measurement_temperature 293(2)
_cell_volume 1341.9(16)
_computing_cell_refinement 'P3VAX (SIEMENS, 1990)'
_computing_data_collection 'P3VAX (SIEMENS, 1990)'
_computing_data_reduction 'XDISK (SIEMENS, 1990)'
_computing_molecular_graphics 'XP (SIEMENS, 1990)'
_computing_publication_material 'CIFTAB (Sheldrick, 1993)'
_computing_structure_refinement 'SHELXL-97 (Sheldrick, 1997)'
_computing_structure_solution 'SHELXS-97 (Sheldrick, 1990)'
_diffrn_ambient_temperature 293(2)
_diffrn_measured_fraction_theta_full 0.998
_diffrn_measured_fraction_theta_max 0.998
_diffrn_measurement_device 'Siemens R3M'
_diffrn_measurement_method \w
_diffrn_radiation_monochromator graphite
_diffrn_radiation_source 'normal-focus sealed tube'
_diffrn_radiation_type MoK\a
_diffrn_radiation_wavelength 0.71073
_diffrn_reflns_av_R_equivalents 0.0287
_diffrn_reflns_av_sigmaI/netI 0.0381
_diffrn_reflns_limit_h_max 9
_diffrn_reflns_limit_h_min 0
_diffrn_reflns_limit_k_max 12
_diffrn_reflns_limit_k_min -12
_diffrn_reflns_limit_l_max 19
_diffrn_reflns_limit_l_min -19
_diffrn_reflns_number 5099
_diffrn_reflns_theta_full 25.00
_diffrn_reflns_theta_max 25.00
_diffrn_reflns_theta_min 2.01
_diffrn_standards_decay_% <1
_diffrn_standards_interval_count 97
_diffrn_standards_number 3
_exptl_absorpt_coefficient_mu 1.036
_exptl_absorpt_correction_T_max 0.991
_exptl_absorpt_correction_T_min 0.708
_exptl_absorpt_correction_type psi-scan
_exptl_crystal_colour blue-green
_exptl_crystal_density_diffrn 1.662
_exptl_crystal_density_method 'not measured'
_exptl_crystal_description plate
_exptl_crystal_F_000 682
_exptl_crystal_size_max 0.44
_exptl_crystal_size_mid 0.41
_exptl_crystal_size_min 0.04
_refine_diff_density_max 0.360
_refine_diff_density_min -0.560
_refine_diff_density_rms 0.078
_refine_ls_extinction_coef 0.0010(6)
_refine_ls_extinction_expression Fc^*^=kFc[1+0.001xFc^2^\l^3^/sin(2\q)]^-1/4^
_refine_ls_extinction_method SHELXL
_refine_ls_goodness_of_fit_ref 1.034
_refine_ls_hydrogen_treatment riding
_refine_ls_matrix_type full
_refine_ls_number_parameters 389
_refine_ls_number_reflns 4729
_refine_ls_number_restraints 0
_refine_ls_restrained_S_all 1.034
_refine_ls_R_factor_all 0.0638
_refine_ls_R_factor_gt 0.0509
_refine_ls_shift/su_max 0.013
_refine_ls_shift/su_mean 0.002
_refine_ls_structure_factor_coef Fsqd
_refine_ls_weighting_details 'w=1/[\s^2^(Fo^2^)+(0.0637P)^2^+3.1822P] where P=(Fo^2^+2Fc^2^)/3'
_refine_ls_weighting_scheme calc
_refine_ls_wR_factor_gt 0.1301
_refine_ls_wR_factor_ref 0.1402
_reflns_number_gt 3965
_reflns_number_total 4729
_reflns_threshold_expression >2sigma(I)
_cod_data_source_file ic990578d_1.cif
_cod_data_source_block TCu-Cl-BNP
_cod_depositor_comments
;
The following automatic conversions were performed:

'_refine_ls_weighting_scheme' value 'calc
w=1/[\s^2^(Fo^2^)+(0.0637P)^2^+3.1822P] where P=(Fo^2^+2Fc^2^)/3' was
changed to 'calc'. New tag '_refine_ls_weighting_details' was
created. The value of the new tag was set to
'w=1/[\s^2^(Fo^2^)+(0.0637P)^2^+3.1822P] where P=(Fo^2^+2Fc^2^)/3'.

Automatic conversion script
Id: cif_fix_values 3143 2015-03-26 13:38:13Z robertas 
;
_cod_original_cell_volume 1341.9(15)
_cod_original_sg_symbol_H-M 'P -1 '
_cod_database_code 4322544

loop_
_symmetry_equiv_pos_as_xyz
'x, y, z'
'-x, -y, -z'

loop_
_atom_site_label
_atom_site_type_symbol
_atom_site_fract_x
_atom_site_fract_y
_atom_site_fract_z
_atom_site_U_iso_or_equiv
_atom_site_adp_type
_atom_site_occupancy
_atom_site_calc_flag
_atom_site_refinement_flags
_atom_site_disorder_assembly
_atom_site_disorder_group
Cu1 Cu 0.04781(6) -0.09465(5) -0.10841(3) 0.03114(18) Uani 1 d . . .
Cl1 Cl 0.25842(14) 0.04972(11) -0.10661(7) 0.0438(3) Uani 1 d . . .
P1 P 0.10014(13) -0.39348(11) -0.20176(6) 0.0303(3) Uani 1 d . . .
O1 O 0.1211(4) -0.2493(3) -0.19583(18) 0.0368(7) Uani 1 d . . .
O2 O 0.1618(4) -0.4646(3) -0.13206(18) 0.0401(7) Uani 1 d . . .
O3 O 0.1776(4) -0.4470(3) -0.28020(18) 0.0365(7) Uani 1 d . . .
O4 O -0.0981(4) -0.4420(3) -0.23340(18) 0.0381(7) Uani 1 d . . .
O5 O -0.5280(7) -0.2192(6) -0.5346(3) 0.1043(19) Uani 1 d . . .
O6 O -0.7135(6) -0.3462(6) -0.5050(3) 0.0943(16) Uani 1 d . . .
O7 O 0.1762(5) -0.9876(4) -0.4913(3) 0.0677(11) Uani 1 d . . .
O8 O 0.1849(6) -1.0569(4) -0.3744(3) 0.0762(13) Uani 1 d . . .
N1 N 0.1459(4) -0.1766(3) -0.0065(2) 0.0335(8) Uani 1 d . . .
N2 N -0.1530(4) -0.1896(3) -0.0924(2) 0.0320(8) Uani 1 d . . .
N3 N -0.1345(4) -0.0267(4) -0.1936(2) 0.0364(8) Uani 1 d . . .
N4 N -0.5720(6) -0.2967(6) -0.4929(3) 0.0685(14) Uani 1 d . . .
N5 N 0.1768(5) -0.9691(4) -0.4175(3) 0.0536(11) Uani 1 d . . .
C1 C -0.1091(6) 0.0549(5) -0.2459(3) 0.0489(12) Uani 1 d . . .
H1A H -0.0017 0.0952 -0.2397 0.059 Uiso 1 calc R . .
C2 C -0.2356(7) 0.0826(6) -0.3094(3) 0.0580(14) Uani 1 d . . .
H2B H -0.2142 0.1400 -0.3455 0.070 Uiso 1 calc R . .
C3 C -0.3937(7) 0.0234(6) -0.3179(3) 0.0568(14) Uani 1 d . . .
H3A H -0.4811 0.0394 -0.3606 0.068 Uiso 1 calc R . .
C4 C -0.4225(6) -0.0604(5) -0.2628(3) 0.0494(12) Uani 1 d . . .
H4A H -0.5299 -0.0996 -0.2672 0.059 Uiso 1 calc R . .
C5 C -0.2914(5) -0.0847(4) -0.2018(3) 0.0356(9) Uani 1 d . . .
C6 C -0.3027(5) -0.1768(4) -0.1417(3) 0.0340(9) Uani 1 d . . .
C7 C -0.4439(5) -0.2471(5) -0.1337(3) 0.0431(11) Uani 1 d . . .
H7A H -0.5491 -0.2370 -0.1668 0.052 Uiso 1 calc R . .
C8 C -0.4267(6) -0.3332(5) -0.0755(3) 0.0449(11) Uani 1 d . . .
H8A H -0.5210 -0.3829 -0.0701 0.054 Uiso 1 calc R . .
C9 C -0.2723(5) -0.3464(4) -0.0255(3) 0.0388(10) Uani 1 d . . .
H9A H -0.2600 -0.4055 0.0131 0.047 Uiso 1 calc R . .
C10 C -0.1351(5) -0.2689(4) -0.0344(3) 0.0334(9) Uani 1 d . . .
C11 C 0.0379(5) -0.2627(4) 0.0150(3) 0.0348(9) Uani 1 d . . .
C12 C 0.0901(6) -0.3348(5) 0.0797(3) 0.0447(11) Uani 1 d . . .
H12A H 0.0141 -0.3922 0.0949 0.054 Uiso 1 calc R . .
C13 C 0.2542(7) -0.3201(5) 0.1205(3) 0.0513(13) Uani 1 d . . .
H13A H 0.2924 -0.3694 0.1632 0.062 Uiso 1 calc R . .
C14 C 0.3640(6) -0.2324(5) 0.0989(3) 0.0475(12) Uani 1 d . . .
H14A H 0.4761 -0.2205 0.1274 0.057 Uiso 1 calc R . .
C15 C 0.3066(5) -0.1632(4) 0.0349(3) 0.0371(10) Uani 1 d . . .
H15A H 0.3815 -0.1050 0.0197 0.045 Uiso 1 calc R . .
C17 C -0.1629(6) -0.3081(5) -0.3456(3) 0.0417(11) Uani 1 d . . .
H17A H -0.0536 -0.2696 -0.3345 0.050 Uiso 1 calc R . .
C18 C -0.2842(6) -0.2748(5) -0.4091(3) 0.0454(11) Uani 1 d . . .
H18A H -0.2574 -0.2125 -0.4412 0.054 Uiso 1 calc R . .
C19 C -0.4448(6) -0.3329(5) -0.4253(3) 0.0485(12) Uani 1 d . . .
C20 C -0.4891(6) -0.4244(6) -0.3792(3) 0.0594(15) Uani 1 d . . .
H20A H -0.5984 -0.4632 -0.3908 0.071 Uiso 1 calc R . .
C21 C -0.3691(6) -0.4576(6) -0.3155(3) 0.0552(14) Uani 1 d . . .
H21A H -0.3971 -0.5194 -0.2833 0.066 Uiso 1 calc R . .
C22 C -0.2075(5) -0.4005(5) -0.2987(3) 0.0374(10) Uani 1 d . . .
C23 C 0.1715(5) -0.5781(4) -0.3108(3) 0.0339(9) Uani 1 d . . .
C24 C 0.2487(6) -0.6714(5) -0.2645(3) 0.0426(11) Uani 1 d . . .
H24A H 0.3015 -0.6464 -0.2100 0.051 Uiso 1 calc R . .
C25 C 0.2482(6) -0.8005(5) -0.2983(3) 0.0437(11) Uani 1 d . . .
H25A H 0.2992 -0.8641 -0.2674 0.052 Uiso 1 calc R . .
C26 C 0.1695(6) -0.8334(4) -0.3796(3) 0.0412(10) Uani 1 d . . .
C27 C 0.0892(6) -0.7435(5) -0.4262(3) 0.0452(11) Uani 1 d . . .
H27A H 0.0359 -0.7687 -0.4806 0.054 Uiso 1 calc R . .
C28 C 0.0888(6) -0.6149(5) -0.3908(3) 0.0417(10) Uani 1 d . . .
H28A H 0.0325 -0.5526 -0.4210 0.050 Uiso 1 calc R . .

loop_
_atom_site_aniso_label
_atom_site_aniso_U_11
_atom_site_aniso_U_22
_atom_site_aniso_U_33
_atom_site_aniso_U_23
_atom_site_aniso_U_13
_atom_site_aniso_U_12
Cu1 0.0237(3) 0.0357(3) 0.0341(3) 0.0088(2) 0.0040(2) -0.0012(2)
Cl1 0.0384(6) 0.0420(6) 0.0491(7) 0.0097(5) 0.0041(5) -0.0115(5)
P1 0.0256(5) 0.0352(6) 0.0296(5) 0.0047(4) 0.0045(4) -0.0025(4)
O1 0.0358(16) 0.0353(16) 0.0377(16) 0.0019(13) 0.0061(13) -0.0030(13)
O2 0.0400(17) 0.0473(18) 0.0322(16) 0.0089(13) 0.0044(13) -0.0042(14)
O3 0.0406(17) 0.0350(16) 0.0354(16) 0.0031(13) 0.0130(13) -0.0046(13)
O4 0.0263(15) 0.0503(18) 0.0375(16) 0.0140(14) 0.0023(12) -0.0056(13)
O5 0.085(4) 0.136(5) 0.091(4) 0.065(4) -0.012(3) 0.015(3)
O6 0.048(3) 0.131(4) 0.088(3) 0.019(3) -0.025(2) 0.005(3)
O7 0.070(3) 0.060(2) 0.069(3) -0.015(2) 0.018(2) 0.002(2)
O8 0.096(3) 0.041(2) 0.081(3) 0.004(2) -0.004(2) 0.003(2)
N1 0.0288(18) 0.0370(19) 0.0346(19) 0.0078(15) 0.0052(15) -0.0019(14)
N2 0.0228(17) 0.0391(19) 0.0341(19) 0.0071(15) 0.0050(14) 0.0008(14)
N3 0.0289(19) 0.042(2) 0.040(2) 0.0113(16) 0.0071(16) 0.0042(15)
N4 0.049(3) 0.090(4) 0.059(3) 0.011(3) -0.008(2) 0.013(3)
N5 0.042(2) 0.044(2) 0.068(3) 0.001(2) 0.001(2) 0.0022(19)
C1 0.038(3) 0.055(3) 0.056(3) 0.022(2) 0.006(2) 0.005(2)
C2 0.047(3) 0.073(4) 0.059(3) 0.034(3) 0.006(2) 0.017(3)
C3 0.046(3) 0.073(4) 0.052(3) 0.020(3) 0.004(2) 0.022(3)
C4 0.032(2) 0.064(3) 0.051(3) 0.008(2) 0.004(2) 0.010(2)
C5 0.026(2) 0.046(2) 0.037(2) 0.0069(19) 0.0068(18) 0.0091(18)
C6 0.023(2) 0.039(2) 0.038(2) -0.0005(18) 0.0034(17) 0.0023(17)
C7 0.022(2) 0.055(3) 0.051(3) 0.003(2) 0.0059(19) 0.0005(19)
C8 0.035(2) 0.051(3) 0.050(3) 0.005(2) 0.013(2) -0.009(2)
C9 0.030(2) 0.042(2) 0.046(3) 0.006(2) 0.0116(19) -0.0076(18)
C10 0.031(2) 0.037(2) 0.033(2) 0.0060(18) 0.0092(18) -0.0006(17)
C11 0.031(2) 0.040(2) 0.034(2) 0.0067(18) 0.0075(18) -0.0030(18)
C12 0.044(3) 0.047(3) 0.048(3) 0.022(2) 0.011(2) -0.002(2)
C13 0.048(3) 0.058(3) 0.049(3) 0.024(2) 0.003(2) 0.001(2)
C14 0.037(3) 0.054(3) 0.046(3) 0.015(2) -0.007(2) 0.000(2)
C15 0.026(2) 0.044(2) 0.040(2) 0.0087(19) 0.0032(18) -0.0040(18)
C17 0.032(2) 0.050(3) 0.043(3) 0.011(2) 0.005(2) -0.002(2)
C18 0.041(3) 0.051(3) 0.043(3) 0.013(2) 0.004(2) 0.004(2)
C19 0.038(3) 0.067(3) 0.039(3) 0.011(2) 0.000(2) 0.007(2)
C20 0.033(3) 0.085(4) 0.058(3) 0.015(3) 0.001(2) -0.015(3)
C21 0.030(2) 0.084(4) 0.051(3) 0.026(3) 0.000(2) -0.013(2)
C22 0.030(2) 0.046(3) 0.036(2) 0.0052(19) 0.0076(18) -0.0025(19)
C23 0.025(2) 0.037(2) 0.042(2) 0.0062(18) 0.0112(18) -0.0004(17)
C24 0.042(3) 0.047(3) 0.034(2) 0.000(2) -0.003(2) 0.007(2)
C25 0.043(3) 0.043(3) 0.045(3) 0.008(2) 0.007(2) 0.012(2)
C26 0.036(2) 0.040(2) 0.047(3) 0.003(2) 0.009(2) 0.0018(19)
C27 0.037(3) 0.052(3) 0.043(3) 0.003(2) 0.000(2) 0.007(2)
C28 0.042(3) 0.043(3) 0.040(3) 0.010(2) 0.003(2) 0.003(2)

loop_
_atom_type_symbol
_atom_type_description
_atom_type_scat_dispersion_real
_atom_type_scat_dispersion_imag
_atom_type_scat_source
C C 0.0033 0.0016 'International Tables Vol C Tables 4.2.6.8 and 6.1.1.4'
H H 0.0000 0.0000 'International Tables Vol C Tables 4.2.6.8 and 6.1.1.4'
N N 0.0061 0.0033 'International Tables Vol C Tables 4.2.6.8 and 6.1.1.4'
O O 0.0106 0.0060 'International Tables Vol C Tables 4.2.6.8 and 6.1.1.4'
P P 0.1023 0.0942 'International Tables Vol C Tables 4.2.6.8 and 6.1.1.4'
Cl Cl 0.1484 0.1585 'International Tables Vol C Tables 4.2.6.8 and 6.1.1.4'
Cu Cu 0.3201 1.2651 'International Tables Vol C Tables 4.2.6.8 and 6.1.1.4'

loop_
_geom_angle_atom_site_label_1
_geom_angle_atom_site_label_2
_geom_angle_atom_site_label_3
_geom_angle
_geom_angle_site_symmetry_1
_geom_angle_site_symmetry_3
_geom_angle_publ_flag
N2 Cu1 N1 79.38(15) . . ?
N2 Cu1 N3 79.27(15) . . ?
N1 Cu1 N3 157.11(14) . . ?
N2 Cu1 O1 96.89(14) . . ?
N1 Cu1 O1 96.20(14) . . ?
N3 Cu1 O1 94.43(14) . . ?
N2 Cu1 Cl1 166.68(11) . . ?
N1 Cu1 Cl1 99.38(11) . . ?
N3 Cu1 Cl1 99.49(12) . . ?
O1 Cu1 Cl1 96.43(10) . . ?
O2 P1 O1 121.87(19) . . ?
O2 P1 O3 111.76(18) . . ?
O1 P1 O3 104.14(17) . . ?
O2 P1 O4 105.17(17) . . ?
O1 P1 O4 110.73(18) . . ?
O3 P1 O4 101.40(17) . . ?
P1 O1 Cu1 129.81(18) . . ?
C23 O3 P1 123.0(3) . . ?
C22 O4 P1 125.5(3) . . ?
C15 N1 C11 118.9(4) . . ?
C15 N1 Cu1 126.4(3) . . ?
C11 N1 Cu1 114.3(3) . . ?
C10 N2 C6 122.1(4) . . ?
C10 N2 Cu1 118.6(3) . . ?
C6 N2 Cu1 119.3(3) . . ?
C1 N3 C5 119.1(4) . . ?
C1 N3 Cu1 125.8(3) . . ?
C5 N3 Cu1 114.6(3) . . ?
O5 N4 O6 123.7(5) . . ?
O5 N4 C19 117.5(5) . . ?
O6 N4 C19 118.8(6) . . ?
O8 N5 O7 123.7(5) . . ?
O8 N5 C26 118.2(5) . . ?
O7 N5 C26 118.1(5) . . ?
N3 C1 C2 122.5(5) . . ?
C1 C2 C3 118.4(5) . . ?
C2 C3 C4 119.6(5) . . ?
C5 C4 C3 119.1(5) . . ?
N3 C5 C4 121.2(4) . . ?
N3 C5 C6 114.1(4) . . ?
C4 C5 C6 124.6(4) . . ?
N2 C6 C7 120.2(4) . . ?
N2 C6 C5 112.4(4) . . ?
C7 C6 C5 127.4(4) . . ?
C6 C7 C8 118.6(4) . . ?
C9 C8 C7 120.9(4) . . ?
C8 C9 C10 117.9(4) . . ?
N2 C10 C9 120.3(4) . . ?
N2 C10 C11 112.8(4) . . ?
C9 C10 C11 126.9(4) . . ?
N1 C11 C12 121.3(4) . . ?
N1 C11 C10 114.2(4) . . ?
C12 C11 C10 124.4(4) . . ?
C13 C12 C11 118.6(4) . . ?
C12 C13 C14 120.1(5) . . ?
C15 C14 C13 119.1(4) . . ?
N1 C15 C14 121.9(4) . . ?
C18 C17 C22 118.3(4) . . ?
C17 C18 C19 120.3(5) . . ?
C20 C19 C18 121.5(5) . . ?
C20 C19 N4 118.8(5) . . ?
C18 C19 N4 119.7(5) . . ?
C19 C20 C21 118.5(5) . . ?
C20 C21 C22 120.6(5) . . ?
O4 C22 C21 115.3(4) . . ?
O4 C22 C17 124.0(4) . . ?
C21 C22 C17 120.7(4) . . ?
O3 C23 C28 117.9(4) . . ?
O3 C23 C24 121.9(4) . . ?
C28 C23 C24 120.1(4) . . ?
C25 C24 C23 120.5(4) . . ?
C24 C25 C26 117.9(4) . . ?
C27 C26 C25 122.6(4) . . ?
C27 C26 N5 119.0(4) . . ?
C25 C26 N5 118.4(4) . . ?
C26 C27 C28 118.5(4) . . ?
C23 C28 C27 120.2(4) . . ?

loop_
_geom_bond_atom_site_label_1
_geom_bond_atom_site_label_2
_geom_bond_distance
_geom_bond_site_symmetry_2
_geom_bond_publ_flag
Cu1 N2 1.949(3) . ?
Cu1 N1 2.020(4) . ?
Cu1 N3 2.029(4) . ?
Cu1 O1 2.201(3) . ?
Cu1 Cl1 2.2140(18) . ?
P1 O2 1.459(3) . ?
P1 O1 1.465(3) . ?
P1 O3 1.615(3) . ?
P1 O4 1.623(3) . ?
O3 C23 1.370(5) . ?
O4 C22 1.376(5) . ?
O5 N4 1.209(7) . ?
O6 N4 1.204(7) . ?
O7 N5 1.230(6) . ?
O8 N5 1.213(6) . ?
N1 C15 1.335(5) . ?
N1 C11 1.351(5) . ?
N2 C10 1.327(5) . ?
N2 C6 1.336(5) . ?
N3 C1 1.323(6) . ?
N3 C5 1.358(6) . ?
N4 C19 1.456(7) . ?
N5 C26 1.460(6) . ?
C1 C2 1.377(7) . ?
C2 C3 1.371(8) . ?
C3 C4 1.382(8) . ?
C4 C5 1.364(6) . ?
C5 C6 1.473(6) . ?
C6 C7 1.369(6) . ?
C7 C8 1.380(7) . ?
C8 C9 1.372(7) . ?
C9 C10 1.388(6) . ?
C10 C11 1.466(6) . ?
C11 C12 1.387(6) . ?
C12 C13 1.356(7) . ?
C13 C14 1.374(7) . ?
C14 C15 1.365(6) . ?
C17 C18 1.373(6) . ?
C17 C22 1.385(6) . ?
C18 C19 1.372(7) . ?
C19 C20 1.367(7) . ?
C20 C21 1.370(7) . ?
C21 C22 1.375(6) . ?
C23 C28 1.375(6) . ?
C23 C24 1.381(6) . ?
C24 C25 1.370(7) . ?
C25 C26 1.382(7) . ?
C26 C27 1.366(7) . ?
C27 C28 1.374(7) . ?
